data_4310283
loop_
_publ_author_name
'St\'ephane Cordier'
'Nikola\"i G. Naumov'
'Diala Salloum'
'Fr\'ed\'eric Paul'
'Christiane Perrin'

_publ_contact_author_address
;
LCSIM UMR 6511 CNRS - Universit\'e de Rennes 1, Institut de Chimie
de Rennes, B\^at. 10A, Campus de Beaulieu, Avenue du G\'en\'eral Leclerc,
35042 Rennes, France
;
_publ_contact_author_email christiane.perrin@univ-rennes1.fr
_publ_contact_author_fax 33299635704
_publ_contact_author_name 'Perrin, Christiane'
_publ_contact_author_phone 33223236253
_publ_section_title
;
 Synthesis and Characterization of Mo6 Chalcobromides and
 Cyano-Substituted Compounds Built from a Novel [(Mo6Bri6Yi2)La6]n-
 Discrete Cluster Unit (Yi= S or Se and La= Br or CN)
;
_journal_name_full 'Inorganic Chemistry'
_journal_page_first 219
_journal_page_last 226
_journal_paper_doi 10.1021/ic034443q
_journal_volume 43
_journal_year 2004
_chemical_formula_moiety 'C106 H252 Br18 Cs0.4 K0.6 Mo18 N29 O16 Se6'
_chemical_formula_sum 'C106 H252 Br18 Cs0.4 K0.6 Mo18 N29 O16 Se6'
_chemical_formula_weight 5908.59
_space_group_IT_number 221
_symmetry_cell_setting cubic
_symmetry_space_group_name_Hall '-P 4 2 3'
_symmetry_space_group_name_H-M 'P m -3 m'
_audit_conform_dict_location ftp://ftp.iucr.org/pub/cif_core.dic
_audit_conform_dict_name cif_core.dic
_audit_conform_dict_version 2.2
_audit_creation_date 2002-05-16
_audit_creation_method 'WinGX routine CIF_UPDATE'
_cell_angle_alpha 90
_cell_angle_beta 90
_cell_angle_gamma 90
_cell_formula_units_Z 1
_cell_length_a 17.2351(3)
_cell_length_b 17.2351(3)
_cell_length_c 17.2351(3)
_cell_measurement_reflns_used 26190
_cell_measurement_temperature 293(2)
_cell_measurement_theta_max 27.485
_cell_measurement_theta_min 0.998
_cell_volume 5119.66(15)
_computing_cell_refinement 'HKL Scalepack (Otwinowski & Minor 1997)'
_computing_data_collection 'Collect (Nonius BV, 1997-2000)'
_computing_data_reduction 'HKL Denzo and Scalepack (Otwinowski & Minor 1997)'
_computing_molecular_graphics 'Ortep-3 for Windows (Farrugia, 1997)'
_computing_publication_material 'WinGX publication routines (Farrugia, 1999)'
_computing_structure_refinement 'SHELXL-97 (Sheldrick, 1997)'
_computing_structure_solution 'SHELXS-97 (Sheldrick, 1990)'
_diffrn_measured_fraction_theta_full 0.998
_diffrn_measured_fraction_theta_max 0.998
_diffrn_measurement_device '95mm CCD camera on \k-goniostat'
_diffrn_measurement_device_type KappaCCD
_diffrn_measurement_method 'CCD rotation images, thick slices'
_diffrn_radiation_probe x-ray
_diffrn_radiation_type MoK\a
_diffrn_radiation_wavelength 0.71073
_diffrn_reflns_av_R_equivalents 0.1003
_diffrn_reflns_limit_h_max 21
_diffrn_reflns_limit_h_min -22
_diffrn_reflns_limit_k_max 22
_diffrn_reflns_limit_k_min -22
_diffrn_reflns_limit_l_max 22
_diffrn_reflns_limit_l_min -22
_diffrn_reflns_number 69564
_diffrn_reflns_theta_full 27.45
_diffrn_reflns_theta_max 27.45
_diffrn_reflns_theta_min 2.36
_exptl_absorpt_coefficient_mu 11.552
_exptl_absorpt_correction_T_max 0.3953
_exptl_absorpt_correction_T_min 0.2694
_exptl_absorpt_correction_type analytical
_exptl_crystal_colour orange
_exptl_crystal_density_diffrn 1.92
_exptl_crystal_density_method 'not measured'
_exptl_crystal_description prism
_exptl_crystal_F_000 5060
_exptl_crystal_size_max 0.14
_exptl_crystal_size_mid 0.11
_exptl_crystal_size_min 0.11
_refine_diff_density_max 0.802
_refine_diff_density_min -0.587
_refine_ls_extinction_coef 0.00027(12)
_refine_ls_extinction_expression Fc^*^=kFc[1+0.001xFc^2^\l^3^/sin(2\q)]^-1/4^
_refine_ls_extinction_method SHELXL
_refine_ls_goodness_of_fit_ref 1.073
_refine_ls_hydrogen_treatment mixed
_refine_ls_matrix_type full
_refine_ls_number_parameters 95
_refine_ls_number_reflns 1228
_refine_ls_number_restraints 0
_refine_ls_restrained_S_all 1.073
_refine_ls_R_factor_gt 0.0364
_refine_ls_shift/su_max 0.01
_refine_ls_structure_factor_coef Fsqd
_refine_ls_weighting_details 'calc w=1/[\s^2^(Fo^2^)+(0.0660P)^2^+3.3237P] where P=(Fo^2^+2Fc^2^)/3'
_refine_ls_weighting_scheme calc
_refine_ls_wR_factor_ref 0.1131
_reflns_number_gt 927
_reflns_number_total 1228
_reflns_threshold_expression >2sigma(I)
_cod_data_source_file ic034443qsi20030428_044710_4.cif
_cod_data_source_block anal
_cod_database_code 4310283

loop_
_symmetry_equiv_pos_as_xyz
'x, y, z'
'x, -y, -z'
'-x, -y, z'
'-x, y, -z'
'-y, x, z'
'y, x, -z'
'y, -x, z'
'-y, -x, -z'
'y, z, x'
'-y, -z, x'
'y, -z, -x'
'-y, z, -x'
'-z, y, x'
'-z, -y, -x'
'z, -y, x'
'z, y, -x'
'z, x, y'
'-z, x, -y'
'-z, -x, y'
'z, -x, -y'
'-x, -z, -y'
'-x, z, y'
'x, -z, y'
'x, z, -y'
'-x, -y, -z'
'-x, y, z'
'x, y, -z'
'x, -y, z'
'y, -x, -z'
'-y, -x, z'
'-y, x, -z'
'y, x, z'
'-y, -z, -x'
'y, z, -x'
'-y, z, x'
'y, -z, x'
'z, -y, -x'
'z, y, x'
'-z, y, -x'
'-z, -y, x'
'-z, -x, -y'
'z, -x, y'
'z, x, -y'
'-z, x, y'
'x, z, y'
'x, -z, -y'
'-x, z, -y'
'-x, -z, y'

loop_
_atom_site_label
_atom_site_type_symbol
_atom_site_fract_x
_atom_site_fract_y
_atom_site_fract_z
_atom_site_U_iso_or_equiv
_atom_site_adp_type
_atom_site_occupancy
_atom_site_calc_flag
_atom_site_refinement_flags
_atom_site_disorder_group
_atom_site_disorder_assembly
Cs1 Cs 0 0 0 0.0586(11) Uani 0.436(8) d SP . .
K1 K 0 0 0 0.0586(11) Uani 0.56 d SP . .
Mo1 Mo 0 0 0.39089(6) 0.0543(3) Uani 1 d S . .
Mo2 Mo 0.07679(3) 0.07679(3) 0.5 0.0567(2) Uani 1 d S . .
Br1 Br 0 0.15088(4) 0.39301(4) 0.0735(3) Uani 0.75 d SP . .
Se1 Se 0 0.15088(4) 0.39301(4) 0.0735(3) Uani 0.25 d SP . .
C1 C 0 0 0.2616(8) 0.087(4) Uani 1 d S . .
C2 C 0.1680(4) 0.1680(4) 0.5 0.087(3) Uani 1 d S . .
N1 N 0 0 0.1969(9) 0.136(6) Uani 1 d S . .
N2 N 0.2140(4) 0.2140(4) 0.5 0.128(4) Uani 1 d S . .
N3 N 0 0.5 0.5 0.069(4) Uani 1 d S . .
C31 C 0.4279(8) 0.0553(11) 0.5 0.097(5) Uani 0.5 d SP . .
C32 C 0 0.3510(7) 0.5 0.143(6) Uani 1 d S . .
N4 N 0.2290(4) 0.2290(4) 0.2290(4) 0.086(3) Uani 1 d S . .
C41 C 0.1624(14) 0.1624(14) 0.228(2) 0.143(13) Uani 0.33 d SP . .
C42 C 0.226(3) 0.2880(14) 0.2880(14) 0.21(2) Uani 0.33 d SP . .
C43 C 0.2349(12) 0.1665(14) 0.2875(17) 0.174(15) Uani 0.33 d P . .
C44 C 0.107(2) 0.1671(18) 0.1671(18) 0.163(17) Uani 0.33 d SP . .
C45 C 0.1385(9) 0.3117(6) 0.3117(6) 0.177(6) Uani 1 d S . .
O1 O 0.5 0.5 0.5 0.13(6) Uiso 0.29(9) d SP . .
O2 O 0.384(3) 0.258(4) 0.5 0.1261(19) Uiso 0.23(2) d SP . .
O3 O 0.384(7) 0.384(7) 0.384(7) 0.1261(19) Uiso 0.11(4) d SP . .
O4 O 0.386(2) 0.208(3) 0.5 0.1261(19) Uiso 0.20(2) d SP . .
O5 O 0.350(5) 0.297(5) 0.5 0.1261(19) Uiso 0.11(2) d SP . .
O6 O 0.420(5) 0.420(5) 0.382(4) 0.1261(19) Uiso 0.096(18) d SP . .

loop_
_atom_site_aniso_label
_atom_site_aniso_U_11
_atom_site_aniso_U_22
_atom_site_aniso_U_33
_atom_site_aniso_U_23
_atom_site_aniso_U_13
_atom_site_aniso_U_12
Cs1 0.0586(11) 0.0586(11) 0.0586(11) 0 0 0
K1 0.0586(11) 0.0586(11) 0.0586(11) 0 0 0
Mo1 0.0579(4) 0.0579(4) 0.0472(5) 0 0 0
Mo2 0.0571(3) 0.0571(3) 0.0558(4) 0 0 -0.0085(3)
Br1 0.0946(5) 0.0590(4) 0.0669(4) 0.0131(3) 0 0
Se1 0.0946(5) 0.0590(4) 0.0669(4) 0.0131(3) 0 0
C1 0.100(7) 0.100(7) 0.060(8) 0 0 0
C2 0.096(5) 0.096(5) 0.070(6) 0 0 -0.043(6)
N1 0.172(11) 0.172(11) 0.065(9) 0 0 0
N2 0.136(7) 0.136(7) 0.112(8) 0 0 -0.078(8)
N3 0.119(13) 0.044(4) 0.044(4) 0 0 0
C31 0.061(8) 0.139(16) 0.091(11) 0 0 0.015(8)
C32 0.25(2) 0.051(6) 0.125(11) 0 0 0
N4 0.086(3) 0.086(3) 0.086(3) 0.020(4) 0.020(4) 0.020(4)
C41 0.126(16) 0.126(16) 0.18(3) 0.022(16) 0.022(16) -0.02(2)
C42 0.17(4) 0.24(4) 0.24(4) -0.15(4) 0.033(17) 0.033(17)
C43 0.092(14) 0.16(2) 0.27(3) 0.15(2) 0.067(17) 0.049(14)
C44 0.13(3) 0.18(2) 0.18(2) 0.05(3) -0.04(2) -0.04(2)
C45 0.205(14) 0.162(8) 0.162(8) 0.021(9) 0.078(8) 0.078(8)

loop_
_atom_type_symbol
_atom_type_description
_atom_type_scat_dispersion_real
_atom_type_scat_dispersion_imag
_atom_type_scat_source
C C 0.0033 0.0016 'International Tables Vol C Tables 4.2.6.8 and 6.1.1.4'
Br Br -0.2901 2.4595 'International Tables Vol C Tables 4.2.6.8 and 6.1.1.4'
Cs Cs -0.368 2.1192 'International Tables Vol C Tables 4.2.6.8 and 6.1.1.4'
K K 0.2009 0.2494 'International Tables Vol C Tables 4.2.6.8 and 6.1.1.4'
Mo Mo -1.6832 0.6857 'International Tables Vol C Tables 4.2.6.8 and 6.1.1.4'
N N 0.0061 0.0033 'International Tables Vol C Tables 4.2.6.8 and 6.1.1.4'
O O 0.0106 0.006 'International Tables Vol C Tables 4.2.6.8 and 6.1.1.4'
Se Se -0.0929 2.2259 'International Tables Vol C Tables 4.2.6.8 and 6.1.1.4'

loop_
_geom_angle_atom_site_label_1
_geom_angle_atom_site_label_2
_geom_angle_atom_site_label_3
_geom_angle
_geom_angle_site_symmetry_1
_geom_angle_site_symmetry_3
_geom_angle_publ_flag
N1 Cs1 N1 180 37 13 ?
N1 Cs1 N1 90 37 25 ?
N1 Cs1 N1 90 13 25 ?
N1 Cs1 N1 90 37 9 ?
N1 Cs1 N1 90 13 9 ?
N1 Cs1 N1 90 25 9 ?
N1 Cs1 N1 90 37 33 ?
N1 Cs1 N1 90 13 33 ?
N1 Cs1 N1 90 25 33 ?
N1 Cs1 N1 180 9 33 ?
N1 Cs1 N1 90 37 . ?
N1 Cs1 N1 90 13 . ?
N1 Cs1 N1 180 25 . ?
N1 Cs1 N1 90 9 . ?
N1 Cs1 N1 90 33 . ?
N1 K1 N1 180 37 13 ?
N1 K1 N1 90 37 25 ?
N1 K1 N1 90 13 25 ?
N1 K1 N1 90 37 9 ?
N1 K1 N1 90 13 9 ?
N1 K1 N1 90 25 9 ?
N1 K1 N1 90 37 33 ?
N1 K1 N1 90 13 33 ?
N1 K1 N1 90 25 33 ?
N1 K1 N1 180 9 33 ?
N1 K1 N1 90 37 . ?
N1 K1 N1 90 13 . ?
N1 K1 N1 180 25 . ?
N1 K1 N1 90 9 . ?
N1 K1 N1 90 33 . ?
C1 Mo1 Br1 90.81(3) . . ?
C1 Mo1 Se1 90.81(3) . 7 ?
Br1 Mo1 Se1 89.9890(10) . 7 ?
C1 Mo1 Se1 90.81(3) . 5 ?
Br1 Mo1 Se1 89.9890(10) . 5 ?
Se1 Mo1 Se1 178.39(5) 7 5 ?
C1 Mo1 Se1 90.81(3) . 3 ?
Br1 Mo1 Se1 178.39(5) . 3 ?
Se1 Mo1 Se1 89.9890(10) 7 3 ?
Se1 Mo1 Se1 89.9890(10) 5 3 ?
C1 Mo1 Br1 90.81(3) . 7 ?
Br1 Mo1 Br1 89.9890(10) . 7 ?
Se1 Mo1 Br1 0.00(3) 7 7 ?
Se1 Mo1 Br1 178.39(5) 5 7 ?
Se1 Mo1 Br1 89.9890(10) 3 7 ?
C1 Mo1 Br1 90.81(3) . 5 ?
Br1 Mo1 Br1 89.9890(10) . 5 ?
Se1 Mo1 Br1 178.39(5) 7 5 ?
Se1 Mo1 Br1 0.00(3) 5 5 ?
Se1 Mo1 Br1 89.9890(10) 3 5 ?
Br1 Mo1 Br1 178.39(5) 7 5 ?
C1 Mo1 Br1 90.81(3) . 3 ?
Br1 Mo1 Br1 178.39(5) . 3 ?
Se1 Mo1 Br1 89.9890(10) 7 3 ?
Se1 Mo1 Br1 89.9890(10) 5 3 ?
Se1 Mo1 Br1 0.00(3) 3 3 ?
Br1 Mo1 Br1 89.9890(10) 7 3 ?
Br1 Mo1 Br1 89.9890(10) 5 3 ?
C1 Mo1 Mo2 135.134(19) . . ?
Br1 Mo1 Mo2 59.419(16) . . ?
Se1 Mo1 Mo2 59.419(16) 7 . ?
Se1 Mo1 Mo2 119.26(3) 5 . ?
Se1 Mo1 Mo2 119.26(3) 3 . ?
Br1 Mo1 Mo2 59.419(16) 7 . ?
Br1 Mo1 Mo2 119.26(3) 5 . ?
Br1 Mo1 Mo2 119.26(3) 3 . ?
C1 Mo1 Mo2 135.134(19) . 26 ?
Br1 Mo1 Mo2 59.419(16) . 26 ?
Se1 Mo1 Mo2 119.26(3) 7 26 ?
Se1 Mo1 Mo2 59.419(16) 5 26 ?
Se1 Mo1 Mo2 119.26(3) 3 26 ?
Br1 Mo1 Mo2 119.26(3) 7 26 ?
Br1 Mo1 Mo2 59.419(16) 5 26 ?
Br1 Mo1 Mo2 119.26(3) 3 26 ?
Mo2 Mo1 Mo2 59.85(2) . 26 ?
C1 Mo1 Mo2 135.134(19) . 2_556 ?
Br1 Mo1 Mo2 119.26(3) . 2_556 ?
Se1 Mo1 Mo2 59.419(16) 7 2_556 ?
Se1 Mo1 Mo2 119.26(3) 5 2_556 ?
Se1 Mo1 Mo2 59.419(16) 3 2_556 ?
Br1 Mo1 Mo2 59.419(16) 7 2_556 ?
Br1 Mo1 Mo2 119.26(3) 5 2_556 ?
Br1 Mo1 Mo2 59.419(16) 3 2_556 ?
Mo2 Mo1 Mo2 59.85(2) . 2_556 ?
Mo2 Mo1 Mo2 89.73(4) 26 2_556 ?
C2 Mo2 Br1 90.726(18) . . ?
C2 Mo2 Se1 90.726(18) . 7 ?
Br1 Mo2 Se1 89.83(3) . 7 ?
C2 Mo2 Br1 90.726(18) . 7 ?
Br1 Mo2 Br1 89.83(3) . 7 ?
Se1 Mo2 Br1 0.00(2) 7 7 ?
C2 Mo2 Se1 90.726(18) . 29_556 ?
Br1 Mo2 Se1 178.55(4) . 29_556 ?
Se1 Mo2 Se1 90.15(3) 7 29_556 ?
Br1 Mo2 Se1 90.15(3) 7 29_556 ?
C2 Mo2 Se1 90.726(18) . 27_556 ?
Br1 Mo2 Se1 90.15(3) . 27_556 ?
Se1 Mo2 Se1 178.55(4) 7 27_556 ?
Br1 Mo2 Se1 178.55(4) 7 27_556 ?
Se1 Mo2 Se1 89.83(3) 29_556 27_556 ?
C2 Mo2 Br1 90.726(18) . 29_556 ?
Br1 Mo2 Br1 178.55(4) . 29_556 ?
Se1 Mo2 Br1 90.15(3) 7 29_556 ?
Br1 Mo2 Br1 90.15(3) 7 29_556 ?
Se1 Mo2 Br1 0.00(2) 29_556 29_556 ?
Se1 Mo2 Br1 89.83(3) 27_556 29_556 ?
C2 Mo2 Br1 90.726(18) . 27_556 ?
Br1 Mo2 Br1 90.15(3) . 27_556 ?
Se1 Mo2 Br1 178.55(4) 7 27_556 ?
Br1 Mo2 Br1 178.55(4) 7 27_556 ?
Se1 Mo2 Br1 89.83(3) 29_556 27_556 ?
Se1 Mo2 Br1 0.00(2) 27_556 27_556 ?
Br1 Mo2 Br1 89.83(3) 29_556 27_556 ?
C2 Mo2 Mo2 135 . 2_556 ?
Br1 Mo2 Mo2 119.360(19) . 2_556 ?
Se1 Mo2 Mo2 59.455(14) 7 2_556 ?
Br1 Mo2 Mo2 59.455(14) 7 2_556 ?
Se1 Mo2 Mo2 59.455(14) 29_556 2_556 ?
Se1 Mo2 Mo2 119.360(19) 27_556 2_556 ?
Br1 Mo2 Mo2 59.455(14) 29_556 2_556 ?
Br1 Mo2 Mo2 119.360(19) 27_556 2_556 ?
C2 Mo2 Mo2 135 . 26 ?
Br1 Mo2 Mo2 59.455(14) . 26 ?
Se1 Mo2 Mo2 119.360(19) 7 26 ?
Br1 Mo2 Mo2 119.360(19) 7 26 ?
Se1 Mo2 Mo2 119.360(19) 29_556 26 ?
Se1 Mo2 Mo2 59.455(14) 27_556 26 ?
Br1 Mo2 Mo2 119.360(19) 29_556 26 ?
Br1 Mo2 Mo2 59.455(14) 27_556 26 ?
Mo2 Mo2 Mo2 90 2_556 26 ?
C2 Mo2 Mo1 134.866(19) . . ?
Br1 Mo2 Mo1 59.285(18) . . ?
Se1 Mo2 Mo1 59.285(18) 7 . ?
Br1 Mo2 Mo1 59.285(18) 7 . ?
Se1 Mo2 Mo1 119.53(2) 29_556 . ?
Se1 Mo2 Mo1 119.53(2) 27_556 . ?
Br1 Mo2 Mo1 119.53(2) 29_556 . ?
Br1 Mo2 Mo1 119.53(2) 27_556 . ?
Mo2 Mo2 Mo1 60.077(11) 2_556 . ?
Mo2 Mo2 Mo1 60.077(11) 26 . ?
Mo1 Br1 Mo2 61.30(2) . . ?
Mo1 Br1 Mo2 61.30(2) . 26 ?
Mo2 Br1 Mo2 61.09(3) . 26 ?
N1 C1 Mo1 180.0000(10) . . ?
N2 C2 Mo2 180.0(8) . . ?
C1 N1 Cs1 180.0000(10) . . ?
C1 N1 K1 180.0000(10) . . ?
Cs1 N1 K1 0 . . ?
C31 N3 C31 68.2(7) 10_565 5 ?
C31 N3 C31 75.0(13) 10_565 9 ?
C31 N3 C31 111.8(7) 5 9 ?
C31 N3 C31 111.8(7) 10_565 6_556 ?
C31 N3 C31 75.0(13) 5 6_556 ?
C31 N3 C31 68.2(7) 9 6_556 ?
C31 N3 C31 105.0(13) 10_565 33_566 ?
C31 N3 C31 68.2(7) 5 33_566 ?
C31 N3 C31 180.000(4) 9 33_566 ?
C31 N3 C31 111.8(7) 6_556 33_566 ?
C31 N3 C31 68.2(7) 10_565 30_565 ?
C31 N3 C31 105.0(13) 5 30_565 ?
C31 N3 C31 111.8(7) 9 30_565 ?
C31 N3 C31 180.000(5) 6_556 30_565 ?
C31 N3 C31 68.2(7) 33_566 30_565 ?
C31 N3 C31 180.000(3) 10_565 34_556 ?
C31 N3 C31 111.8(7) 5 34_556 ?
C31 N3 C31 105.0(13) 9 34_556 ?
C31 N3 C31 68.2(7) 6_556 34_556 ?
C31 N3 C31 75.0(13) 33_566 34_556 ?
C31 N3 C31 111.8(7) 30_565 34_556 ?
C31 N3 C31 111.8(7) 10_565 29_566 ?
C31 N3 C31 180.000(2) 5 29_566 ?
C31 N3 C31 68.2(7) 9 29_566 ?
C31 N3 C31 105.0(13) 6_556 29_566 ?
C31 N3 C31 111.8(7) 33_566 29_566 ?
C31 N3 C31 75.0(13) 30_565 29_566 ?
C31 N3 C31 68.2(7) 34_556 29_566 ?
N3 C31 C32 106.7(11) 5_655 29_556 ?
N3 C31 C31 55.9(3) 5_655 13_655 ?
C32 C31 C31 125.0(3) 29_556 13_655 ?
N3 C31 C31 55.9(3) 5_655 39_656 ?
C32 C31 C31 125.0(3) 29_556 39_656 ?
C31 C31 C31 90.000(2) 13_655 39_656 ?
N3 C31 C31 52.5(6) 5_655 2_556 ?
C32 C31 C31 54.3(6) 29_556 2_556 ?
C31 C31 C31 90.0000(10) 13_655 2_556 ?
C31 C31 C31 90.0000(10) 39_656 2_556 ?
C31 C32 C31 71.5(12) 5 6_556 ?
C42 N4 C42 64(3) . 9 ?
C42 N4 C42 64(3) . 32 ?
C42 N4 C42 64(3) 9 32 ?
C42 N4 C43 92.0(15) . 45 ?
C42 N4 C43 56.0(17) 9 45 ?
C42 N4 C43 120(2) 32 45 ?
C42 N4 C43 120(2) . 17 ?
C42 N4 C43 56.0(17) 9 17 ?
C42 N4 C43 92.0(15) 32 17 ?
C43 N4 C43 51.3(16) 45 17 ?
C42 N4 C43 120(2) . 38 ?
C42 N4 C43 92.0(15) 9 38 ?
C42 N4 C43 56.0(17) 32 38 ?
C43 N4 C43 119.98(7) 45 38 ?
C43 N4 C43 68.7(17) 17 38 ?
C42 N4 C43 56.0(17) . 9 ?
C42 N4 C43 92.0(15) 9 9 ?
C42 N4 C43 120(2) 32 9 ?
C43 N4 C43 68.7(17) 45 9 ?
C43 N4 C43 119.98(7) 17 9 ?
C43 N4 C43 171.2(15) 38 9 ?
C42 N4 C43 56.0(17) . 32 ?
C42 N4 C43 120(2) 9 32 ?
C42 N4 C43 92.0(15) 32 32 ?
C43 N4 C43 119.98(7) 45 32 ?
C43 N4 C43 171.2(15) 17 32 ?
C43 N4 C43 119.98(7) 38 32 ?
C43 N4 C43 51.3(16) 9 32 ?
C42 N4 C43 92.0(15) . . ?
C42 N4 C43 120(2) 9 . ?
C42 N4 C43 56.0(17) 32 . ?
C43 N4 C43 171.2(15) 45 . ?
C43 N4 C43 119.98(7) 17 . ?
C43 N4 C43 51.3(16) 38 . ?
C43 N4 C43 119.98(7) 9 . ?
C43 N4 C43 68.7(17) 32 . ?
C42 N4 C41 118.6(19) . . ?
C42 N4 C41 177(2) 9 . ?
C42 N4 C41 118.6(19) 32 . ?
C43 N4 C41 122(2) 45 . ?
C43 N4 C41 122(2) 17 . ?
C43 N4 C41 88.2(15) 38 . ?
C43 N4 C41 88.2(15) 9 . ?
C43 N4 C41 62.6(16) 32 . ?
C43 N4 C41 62.6(16) . . ?
C42 N4 C41 118.6(19) . 9 ?
C42 N4 C41 118.6(19) 9 9 ?
C42 N4 C41 177(2) 32 9 ?
C43 N4 C41 62.6(16) 45 9 ?
C43 N4 C41 88.2(15) 17 9 ?
C43 N4 C41 122(2) 38 9 ?
C43 N4 C41 62.6(16) 9 9 ?
C43 N4 C41 88.2(15) 32 9 ?
C43 N4 C41 122(2) . 9 ?
C41 N4 C41 59(2) . 9 ?
C42 N4 C41 177(2) . 38 ?
C42 N4 C41 118.6(19) 9 38 ?
C42 N4 C41 118.6(19) 32 38 ?
C43 N4 C41 88.2(15) 45 38 ?
C43 N4 C41 62.6(16) 17 38 ?
C43 N4 C41 62.6(16) 38 38 ?
C43 N4 C41 122(2) 9 38 ?
C43 N4 C41 122(2) 32 38 ?
C43 N4 C41 88.2(15) . 38 ?
C41 N4 C41 59(2) . 38 ?
C41 N4 C41 59(2) 9 38 ?
C44 C41 C44 62(4) . 32 ?
C44 C41 C41 87(2) . 38 ?
C44 C41 C41 55.9(15) 32 38 ?
C44 C41 C41 55.9(15) . 9 ?
C44 C41 C41 87(2) 32 9 ?
C41 C41 C41 60.000(3) 38 9 ?
C44 C41 C43 170(3) . . ?
C44 C41 C43 117(2) 32 . ?
C41 C41 C43 84.3(15) 38 . ?
C41 C41 C43 114.7(14) 9 . ?
C44 C41 C43 117(2) . 32 ?
C44 C41 C43 170(3) 32 32 ?
C41 C41 C43 114.7(14) 38 32 ?
C41 C41 C43 84.3(15) 9 32 ?
C43 C41 C43 62(2) . 32 ?
C44 C41 N4 116(2) . . ?
C44 C41 N4 116(2) 32 . ?
C41 C41 N4 60.4(12) 38 . ?
C41 C41 N4 60.4(12) 9 . ?
C43 C41 N4 54.3(13) . . ?
C43 C41 N4 54.3(13) 32 . ?
C43 C42 C43 56(3) 9 32 ?
C43 C42 N4 63.5(19) 9 . ?
C43 C42 N4 63.5(19) 32 . ?
C43 C42 C42 121.5(18) 9 32 ?
C43 C42 C42 93.2(17) 32 32 ?
N4 C42 C42 58.2(15) . 32 ?
C43 C42 C42 93.2(17) 9 9 ?
C43 C42 C42 121.5(18) 32 9 ?
N4 C42 C42 58.2(15) . 9 ?
C42 C42 C42 60.000(4) 32 9 ?
C43 C42 C45 58(2) 9 . ?
C43 C42 C45 58(2) 32 . ?
N4 C42 C45 113(3) . . ?
C42 C42 C45 147.1(6) 32 . ?
C42 C42 C45 147.1(6) 9 . ?
C43 C43 C42 62.1(14) 38 32 ?
C43 C43 C45 64.1(10) 38 32 ?
C42 C43 C45 69(2) 32 32 ?
C43 C43 N4 64.3(8) 38 . ?
C42 C43 N4 60.5(16) 32 . ?
C45 C43 N4 119.7(14) 32 . ?
C43 C43 C41 95.7(15) 38 . ?
C42 C43 C41 123(2) 32 . ?
C45 C43 C41 150(3) 32 . ?
N4 C43 C41 63.0(17) . . ?
C43 C43 C43 120.000(3) 38 32 ?
C42 C43 C43 86.8(17) 32 32 ?
C45 C43 C43 150.4(16) 32 32 ?
N4 C43 C43 55.7(8) . 32 ?
C41 C43 C43 58.9(12) . 32 ?
C41 C44 C41 68(3) 9 . ?
C41 C44 C44 59(2) 9 9 ?
C41 C44 C44 93(2) . 9 ?
C41 C44 C44 93(2) 9 32 ?
C41 C44 C44 59(2) . 32 ?
C44 C44 C44 60.001(4) 9 32 ?
C43 C45 C43 52(2) 9 32 ?
C43 C45 C42 52.6(13) 9 . ?
C43 C45 C42 52.6(13) 32 . ?
O4 O2 O5 142(8) . . ?
O6 O3 O6 64(10) . 38 ?
O6 O3 O6 64(10) . 9 ?
O6 O3 O6 64(10) 38 9 ?
O2 O4 O5 19(4) . . ?
O2 O5 O5 176(6) . 6_556 ?
O2 O5 O4 19(4) . . ?
O5 O5 O4 157(3) 6_556 . ?
O3 O6 O6 58(8) . 38 ?
O3 O6 O6 58(8) . 9 ?
O6 O6 O6 60.00(4) 38 9 ?

loop_
_geom_bond_atom_site_label_1
_geom_bond_atom_site_label_2
_geom_bond_distance
_geom_bond_site_symmetry_2
_geom_bond_publ_flag
Cs1 N1 3.394(15) 37 ?
Cs1 N1 3.394(15) 13 ?
Cs1 N1 3.394(15) 25 ?
Cs1 N1 3.394(15) 9 ?
Cs1 N1 3.394(15) 33 ?
Cs1 N1 3.394(15) . ?
K1 N1 3.394(15) 37 ?
K1 N1 3.394(15) 13 ?
K1 N1 3.394(15) 25 ?
K1 N1 3.394(15) 9 ?
K1 N1 3.394(15) 33 ?
K1 N1 3.394(15) . ?
Mo1 C1 2.228(15) . ?
Mo1 Br1 2.6006(6) . ?
Mo1 Se1 2.6006(6) 7 ?
Mo1 Se1 2.6006(6) 5 ?
Mo1 Se1 2.6006(6) 3 ?
Mo1 Br1 2.6006(6) 7 ?
Mo1 Br1 2.6006(6) 5 ?
Mo1 Br1 2.6006(6) 3 ?
Mo1 Mo2 2.6532(8) . ?
Mo1 Mo2 2.6532(8) 26 ?
Mo1 Mo2 2.6532(8) 2_556 ?
Mo2 C2 2.223(10) . ?
Mo2 Br1 2.6042(5) . ?
Mo2 Se1 2.6042(5) 7 ?
Mo2 Br1 2.6042(5) 7 ?
Mo2 Se1 2.6042(5) 29_556 ?
Mo2 Se1 2.6042(5) 27_556 ?
Mo2 Br1 2.6042(5) 29_556 ?
Mo2 Br1 2.6042(5) 27_556 ?
Mo2 Mo2 2.6470(10) 2_556 ?
Mo2 Mo2 2.6470(10) 26 ?
Br1 Mo2 2.6042(5) 26 ?
C1 N1 1.114(19) . ?
C2 N2 1.121(13) . ?
N3 C31 1.566(15) 10_565 ?
N3 C31 1.566(15) 5 ?
N3 C31 1.566(15) 9 ?
N3 C31 1.566(15) 6_556 ?
N3 C31 1.566(15) 33_566 ?
N3 C31 1.566(14) 30_565 ?
N3 C31 1.566(15) 34_556 ?
N3 C31 1.566(15) 29_566 ?
C31 N3 1.566(15) 5_655 ?
C31 C32 1.632(19) 29_556 ?
C31 C31 1.757(19) 13_655 ?
C31 C31 1.757(19) 39_656 ?
C31 C31 1.91(4) 2_556 ?
C32 C31 1.632(19) 5 ?
C32 C31 1.632(19) 6_556 ?
N4 C42 1.44(3) . ?
N4 C42 1.44(3) 9 ?
N4 C42 1.44(3) 32 ?
N4 C43 1.480(18) 45 ?
N4 C43 1.480(18) 17 ?
N4 C43 1.480(18) 38 ?
N4 C43 1.480(18) 9 ?
N4 C43 1.480(18) 32 ?
N4 C43 1.480(18) . ?
N4 C41 1.62(4) . ?
N4 C41 1.62(4) 9 ?
N4 C41 1.62(4) 38 ?
C41 C44 1.43(4) . ?
C41 C44 1.43(4) 32 ?
C41 C41 1.60(6) 38 ?
C41 C41 1.60(6) 9 ?
C41 C43 1.62(4) . ?
C41 C43 1.62(4) 32 ?
C42 C43 1.37(4) 9 ?
C42 C43 1.37(4) 32 ?
C42 C42 1.52(6) 32 ?
C42 C42 1.52(6) 9 ?
C42 C45 1.61(4) . ?
C43 C43 1.28(4) 38 ?
C43 C42 1.37(4) 32 ?
C43 C45 1.47(2) 32 ?
C43 C43 1.67(4) 32 ?
C44 C41 1.43(4) 9 ?
C44 C44 1.47(8) 9 ?
C44 C44 1.47(8) 32 ?
C45 C43 1.47(2) 9 ?
C45 C43 1.47(2) 32 ?
O2 O4 0.86(5) . ?
O2 O5 0.89(7) . ?
O3 O6 0.86(11) . ?
O3 O6 0.86(11) 38 ?
O3 O6 0.86(11) 9 ?
O4 O5 1.66(9) . ?
O5 O5 1.29(18) 6_556 ?
O6 O6 0.91(15) 38 ?
O6 O6 0.91(15) 9 ?
